data_7218414
loop_
_publ_author_name
'zhang, shu hua'
'Zhao, Ru-Xiao'
'li, gui'
'ZHANG, hai yang'
'Zhang, Chun Lian'
'Muller, Gilles'

_publ_section_title
;
 Structural Variation from Heterometallic Heptanuclear, Heptanuclear to
 Cubane Clusters Based on 2-hydroxy-3-ethoxy-benzaldehyde: Effects of pH
 and Temperature
;
_journal_name_full 'RSC Adv.'
_journal_paper_doi 10.1039/C4RA09687H
_journal_year 2014
_chemical_formula_moiety 'C54 H54 N18 Na3 Ni4 O18, C6 H16 N'
_chemical_formula_sum 'C60 H70 N19 Na3 Ni4 O18'
_chemical_formula_weight 1649.08
_chemical_name_systematic
; 
 ? 
;
_space_group_IT_number 14
_symmetry_cell_setting monoclinic
_symmetry_space_group_name_Hall '-P 2yn'
_symmetry_space_group_name_H-M 'P 1 21/n 1'
_atom_sites_solution_hydrogens geom
_atom_sites_solution_primary direct
_atom_sites_solution_secondary difmap
_audit_creation_method SHELXL-97
_cell_angle_alpha 90.00
_cell_angle_beta 96.526(3)
_cell_angle_gamma 90.00
_cell_formula_units_Z 4
_cell_length_a 13.2004(4)
_cell_length_b 26.6638(12)
_cell_length_c 22.1197(6)
_cell_measurement_reflns_used 10738
_cell_measurement_temperature 298(2)
_cell_measurement_theta_max 28.168
_cell_measurement_theta_min 3.169
_cell_volume 7735.1(5)
_computing_cell_refinement 'Bruker FRAMBO'
_computing_data_collection 'Bruker FRAMBO'
_computing_data_reduction 'Bruker SAINT'
_computing_molecular_graphics 'Bruker SHELXTL'
_computing_publication_material 'Bruker SHELXTL'
_computing_structure_refinement 'SHELXL-97 (Sheldrick, 1997)'
_computing_structure_solution 'SHELXS-97 (Sheldrick, 1990)'
_diffrn_ambient_temperature 293(2)
_diffrn_detector_area_resol_mean 0
_diffrn_measured_fraction_theta_full 0.997
_diffrn_measured_fraction_theta_max 0.997
_diffrn_measurement_device_type 'SuperNova, Single source at offset, Eos'
_diffrn_measurement_method '\w scans'
_diffrn_radiation_monochromator graphite
_diffrn_radiation_source 'fine-focus sealed tube'
_diffrn_radiation_type MoK\a
_diffrn_radiation_wavelength 0.71073
_diffrn_reflns_av_R_equivalents 0.0400
_diffrn_reflns_av_unetI/netI 0.0807
_diffrn_reflns_limit_h_max 15
_diffrn_reflns_limit_h_min -15
_diffrn_reflns_limit_k_max 31
_diffrn_reflns_limit_k_min -29
_diffrn_reflns_limit_l_max 26
_diffrn_reflns_limit_l_min -26
_diffrn_reflns_number 34163
_diffrn_reflns_theta_full 25.10
_diffrn_reflns_theta_max 25.10
_diffrn_reflns_theta_min 2.97
_diffrn_standards_decay_% 0
_diffrn_standards_interval_count 0
_diffrn_standards_interval_time 0
_diffrn_standards_number 0
_exptl_absorpt_coefficient_mu 1.051
_exptl_absorpt_correction_T_max 0.940
_exptl_absorpt_correction_T_min 0.881
_exptl_absorpt_correction_type multi-scan
_exptl_absorpt_process_details sadabs
_exptl_crystal_colour green
_exptl_crystal_density_diffrn 1.416
_exptl_crystal_density_method 'not measured'
_exptl_crystal_description block
_exptl_crystal_F_000 3408
_exptl_crystal_size_max 0.25
_exptl_crystal_size_mid 0.10
_exptl_crystal_size_min 0.06
_platon_squeeze_details
;
;
_refine_diff_density_max 0.707
_refine_diff_density_min -0.459
_refine_diff_density_rms 0.073
_refine_ls_extinction_method none
_refine_ls_goodness_of_fit_ref 1.002
_refine_ls_hydrogen_treatment constr
_refine_ls_matrix_type full
_refine_ls_number_parameters 946
_refine_ls_number_reflns 13738
_refine_ls_number_restraints 53
_refine_ls_restrained_S_all 1.018
_refine_ls_R_factor_all 0.0946
_refine_ls_R_factor_gt 0.0549
_refine_ls_shift/su_max 0.001
_refine_ls_shift/su_mean 0.000
_refine_ls_structure_factor_coef Fsqd
_refine_ls_weighting_details 'calc w=1/[\s^2^(Fo^2^)+(0.0729P)^2^+3.5981P] where P=(Fo^2^+2Fc^2^)/3'
_refine_ls_weighting_scheme calc
_refine_ls_wR_factor_gt 0.1511
_refine_ls_wR_factor_ref 0.1797
_reflns_number_gt 8437
_reflns_number_total 13773
_reflns_threshold_expression >2sigma(I)
_cod_data_source_file c4ra09687h2.cif
_cod_data_source_block ni1
_cod_original_sg_symbol_Hall ' -P 2yn '
_cod_original_sg_symbol_H-M 'P 21/n  '
_cod_database_code 7218414

loop_
_symmetry_equiv_pos_as_xyz
'x, y, z'
'-x+1/2, y+1/2, -z+1/2'
'-x, -y, -z'
'x-1/2, -y-1/2, z-1/2'

loop_
_atom_site_label
_atom_site_type_symbol
_atom_site_fract_x
_atom_site_fract_y
_atom_site_fract_z
_atom_site_U_iso_or_equiv
_atom_site_adp_type
_atom_site_occupancy
_atom_site_symmetry_multiplicity
_atom_site_calc_flag
_atom_site_refinement_flags
C1 C 0.8888(4) 0.5356(2) 0.3664(2) 0.0485(13) Uani 1 1 d .
C2 C 0.9175(5) 0.5017(2) 0.3229(3) 0.0621(16) Uani 1 1 d .
C3 C 1.0145(5) 0.4793(3) 0.3295(3) 0.088(2) Uani 1 1 d .
H3 H 1.0309 0.4565 0.3003 0.105 Uiso 1 1 calc R
C4 C 1.0841(6) 0.4901(3) 0.3768(4) 0.101(3) Uani 1 1 d .
H4 H 1.1487 0.4757 0.3797 0.121 Uiso 1 1 calc R
C5 C 1.0581(5) 0.5233(3) 0.4217(3) 0.082(2) Uani 1 1 d .
H5 H 1.1050 0.5298 0.4554 0.098 Uiso 1 1 calc R
C6 C 0.9643(4) 0.5462(2) 0.4165(2) 0.0567(15) Uani 1 1 d .
C7 C 1.0099(5) 0.5973(3) 0.5052(3) 0.0755(19) Uani 1 1 d .
H7A H 1.0661 0.6126 0.4873 0.091 Uiso 1 1 calc R
H7B H 1.0362 0.5695 0.5306 0.091 Uiso 1 1 calc R
C8 C 0.9610(6) 0.6345(3) 0.5420(3) 0.099(3) Uani 1 1 d .
H8A H 0.9453 0.6642 0.5183 0.149 Uiso 1 1 calc R
H8B H 1.0066 0.6428 0.5776 0.149 Uiso 1 1 calc R
H8C H 0.8992 0.6207 0.5542 0.149 Uiso 1 1 calc R
C9 C 0.8490(5) 0.4885(2) 0.2700(3) 0.078(2) Uani 1 1 d .
H9 H 0.8747 0.4655 0.2441 0.093 Uiso 1 1 calc R
C10 C 0.4794(4) 0.5312(2) 0.2311(2) 0.0489(13) Uani 1 1 d .
C11 C 0.4521(4) 0.5023(2) 0.2804(3) 0.0605(15) Uani 1 1 d .
C12 C 0.3525(6) 0.4817(3) 0.2774(4) 0.093(2) Uani 1 1 d .
H12 H 0.3345 0.4636 0.3105 0.112 Uiso 1 1 calc R
C13 C 0.2847(6) 0.4873(3) 0.2294(4) 0.111(3) Uani 1 1 d .
H13 H 0.2204 0.4729 0.2281 0.134 Uiso 1 1 calc R
C14 C 0.3123(5) 0.5158(3) 0.1801(3) 0.092(2) Uani 1 1 d .
H14 H 0.2648 0.5202 0.1461 0.111 Uiso 1 1 calc R
C15 C 0.4072(4) 0.5373(2) 0.1806(3) 0.0606(15) Uani 1 1 d .
C16 C 0.3631(6) 0.5801(3) 0.0847(3) 0.111(3) Uani 1 1 d .
H16A H 0.3358 0.5503 0.0637 0.134 Uiso 1 1 calc R
H16B H 0.3072 0.5979 0.1001 0.134 Uiso 1 1 calc R
C17 C 0.4100(7) 0.6117(4) 0.0434(3) 0.138(4) Uani 1 1 d .
H17A H 0.3616 0.6193 0.0088 0.207 Uiso 1 1 calc R
H17B H 0.4676 0.5947 0.0300 0.207 Uiso 1 1 calc R
H17C H 0.4323 0.6423 0.0636 0.207 Uiso 1 1 calc R
C18 C 0.5203(5) 0.4937(2) 0.3338(3) 0.0666(17) Uani 1 1 d .
H18 H 0.4931 0.4756 0.3641 0.080 Uiso 1 1 calc R
C19 C 0.7214(4) 0.6694(2) 0.07012(19) 0.0450(13) Uani 1 1 d .
C20 C 0.7616(4) 0.7115(3) 0.0430(2) 0.0533(15) Uani 1 1 d .
C21 C 0.8245(4) 0.7053(3) -0.0046(3) 0.078(2) Uani 1 1 d .
H21 H 0.8513 0.7334 -0.0220 0.093 Uiso 1 1 calc R
C22 C 0.8452(5) 0.6605(4) -0.0244(3) 0.093(3) Uani 1 1 d .
H22 H 0.8862 0.6572 -0.0557 0.112 Uiso 1 1 calc R
C23 C 0.8065(5) 0.6182(3) 0.0009(3) 0.077(2) Uani 1 1 d .
H23 H 0.8217 0.5867 -0.0136 0.092 Uiso 1 1 calc R
C24 C 0.7459(4) 0.6222(2) 0.0471(2) 0.0549(15) Uani 1 1 d .
C25 C 0.7156(6) 0.5315(3) 0.0554(3) 0.100(3) Uani 1 1 d .
H25A H 0.7875 0.5231 0.0607 0.120 Uiso 1 1 calc R
H25B H 0.6914 0.5287 0.0125 0.120 Uiso 1 1 calc R
C26 C 0.6596(7) 0.4958(3) 0.0901(4) 0.109(3) Uani 1 1 d .
H26A H 0.6705 0.4623 0.0763 0.163 Uiso 1 1 calc R
H26B H 0.5881 0.5035 0.0840 0.163 Uiso 1 1 calc R
H26C H 0.6837 0.4984 0.1326 0.163 Uiso 1 1 calc R
C27 C 0.7419(5) 0.7622(3) 0.0614(2) 0.0672(18) Uani 1 1 d .
H27 H 0.7734 0.7872 0.0411 0.081 Uiso 1 1 calc R
C28 C 0.4751(4) 0.8086(2) 0.2001(2) 0.0469(13) Uani 1 1 d .
C29 C 0.3926(4) 0.7914(2) 0.1578(2) 0.0521(14) Uani 1 1 d .
C30 C 0.2944(4) 0.8130(3) 0.1590(3) 0.0700(18) Uani 1 1 d .
H30 H 0.2414 0.8033 0.1300 0.084 Uiso 1 1 calc R
C31 C 0.2766(5) 0.8476(3) 0.2017(3) 0.086(2) Uani 1 1 d .
H31 H 0.2114 0.8605 0.2028 0.103 Uiso 1 1 calc R
C32 C 0.3569(5) 0.8636(2) 0.2441(3) 0.0733(18) Uani 1 1 d .
H32A H 0.3448 0.8874 0.2732 0.088 Uiso 1 1 calc R
C33 C 0.4519(4) 0.8450(2) 0.2433(2) 0.0524(14) Uani 1 1 d .
C34 C 0.5159(5) 0.8889(2) 0.3339(2) 0.0710(18) Uani 1 1 d .
H34A H 0.4700 0.8712 0.3578 0.085 Uiso 1 1 calc R
H34B H 0.4843 0.9203 0.3202 0.085 Uiso 1 1 calc R
C35 C 0.6167(6) 0.8986(3) 0.3719(3) 0.100(3) Uani 1 1 d .
H35A H 0.6625 0.9147 0.3473 0.149 Uiso 1 1 calc R
H35B H 0.6456 0.8674 0.3869 0.149 Uiso 1 1 calc R
H35C H 0.6058 0.9200 0.4055 0.149 Uiso 1 1 calc R
C36 C 0.4050(5) 0.7550(2) 0.1122(2) 0.0594(16) Uani 1 1 d .
H36 H 0.3472 0.7482 0.0853 0.071 Uiso 1 1 calc R
C37 C 0.8888(4) 0.8244(2) 0.3664(2) 0.0492(13) Uani 1 1 d .
C38 C 0.9662(4) 0.8173(2) 0.4166(2) 0.0549(15) Uani 1 1 d .
C39 C 1.0530(5) 0.8487(3) 0.4221(3) 0.085(2) Uani 1 1 d .
H39 H 1.1028 0.8446 0.4550 0.102 Uiso 1 1 calc R
C40 C 1.0649(5) 0.8844(3) 0.3804(3) 0.092(2) Uani 1 1 d .
H40 H 1.1220 0.9051 0.3857 0.111 Uiso 1 1 calc R
C41 C 0.9942(5) 0.8910(2) 0.3302(3) 0.0732(18) Uani 1 1 d .
H41 H 1.0041 0.9156 0.3016 0.088 Uiso 1 1 calc R
C42 C 0.9093(4) 0.8610(2) 0.3225(2) 0.0531(14) Uani 1 1 d .
C43 C 0.8560(5) 0.8937(2) 0.2231(2) 0.0693(18) Uani 1 1 d .
H43A H 0.9209 0.8842 0.2098 0.083 Uiso 1 1 calc R
H43B H 0.8592 0.9288 0.2346 0.083 Uiso 1 1 calc R
C44 C 0.7707(6) 0.8851(2) 0.1727(3) 0.092(2) Uani 1 1 d .
H44A H 0.7786 0.9074 0.1395 0.138 Uiso 1 1 calc R
H44B H 0.7064 0.8914 0.1877 0.138 Uiso 1 1 calc R
H44C H 0.7728 0.8510 0.1589 0.138 Uiso 1 1 calc R
C45 C 0.9598(4) 0.7800(2) 0.4614(2) 0.0593(16) Uani 1 1 d .
H45 H 1.0156 0.7775 0.4910 0.071 Uiso 1 1 calc R
C46 C 0.6450(3) 0.6940(2) 0.50371(19) 0.0424(12) Uani 1 1 d .
C47 C 0.6065(4) 0.7393(2) 0.5253(2) 0.0503(14) Uani 1 1 d .
C48 C 0.5412(4) 0.7384(3) 0.5720(3) 0.0670(18) Uani 1 1 d .
H48 H 0.5171 0.7684 0.5863 0.080 Uiso 1 1 calc R
C49 C 0.5137(5) 0.6944(3) 0.5960(3) 0.078(2) Uani 1 1 d .
H49 H 0.4708 0.6944 0.6266 0.093 Uiso 1 1 calc R
C50 C 0.5488(4) 0.6496(3) 0.5755(2) 0.0675(17) Uani 1 1 d .
H50 H 0.5290 0.6196 0.5922 0.081 Uiso 1 1 calc R
C51 C 0.6133(4) 0.6486(2) 0.5302(2) 0.0500(13) Uani 1 1 d .
C52 C 0.6259(5) 0.5587(2) 0.5303(3) 0.0779(19) Uani 1 1 d .
H52A H 0.5528 0.5542 0.5218 0.094 Uiso 1 1 calc R
H52B H 0.6438 0.5574 0.5740 0.094 Uiso 1 1 calc R
C53 C 0.6789(6) 0.5182(2) 0.5011(3) 0.089(2) Uani 1 1 d .
H53A H 0.6543 0.5168 0.4586 0.134 Uiso 1 1 calc R
H53B H 0.6660 0.4868 0.5200 0.134 Uiso 1 1 calc R
H53C H 0.7509 0.5247 0.5058 0.134 Uiso 1 1 calc R
C54 C 0.6313(4) 0.7869(2) 0.5010(2) 0.0610(16) Uani 1 1 d .
H54 H 0.6026 0.8145 0.5182 0.073 Uiso 1 1 calc R
C55 C 0.1649(9) 0.7699(5) 0.3173(6) 0.200(5) Uani 1 1 d U
H55A H 0.1652 0.8021 0.2978 0.299 Uiso 1 1 calc R
H55B H 0.2176 0.7690 0.3510 0.299 Uiso 1 1 calc R
H55C H 0.0999 0.7645 0.3318 0.299 Uiso 1 1 calc R
C56 C 0.1828(10) 0.7315(6) 0.2747(6) 0.206(6) Uani 1 1 d U
H56A H 0.2513 0.7355 0.2636 0.248 Uiso 1 1 calc R
H56B H 0.1357 0.7363 0.2382 0.248 Uiso 1 1 calc R
C57 C 0.1421(10) 0.6486(5) 0.2403(5) 0.217(5) Uani 1 1 d DU
H57A H 0.1915 0.6518 0.2112 0.261 Uiso 1 1 calc R
H57B H 0.0751 0.6576 0.2208 0.261 Uiso 1 1 calc R
C58 C 0.1424(16) 0.5834(5) 0.2731(8) 0.407(11) Uani 1 1 d DU
H58A H 0.1808 0.5832 0.3126 0.610 Uiso 1 1 calc R
H58B H 0.1729 0.5606 0.2468 0.610 Uiso 1 1 calc R
H58C H 0.0736 0.5731 0.2765 0.610 Uiso 1 1 calc R
C59 C 0.2542(9) 0.6702(4) 0.3427(5) 0.196(5) Uani 1 1 d DU
H59A H 0.2946 0.7006 0.3472 0.235 Uiso 1 1 calc R
H59B H 0.2963 0.6452 0.3259 0.235 Uiso 1 1 calc R
C60 C 0.2421(10) 0.6536(5) 0.4042(5) 0.231(6) Uani 1 1 d DU
H60A H 0.1958 0.6756 0.4217 0.347 Uiso 1 1 calc R
H60B H 0.3071 0.6542 0.4285 0.347 Uiso 1 1 calc R
H60C H 0.2154 0.6201 0.4028 0.347 Uiso 1 1 calc R
N1 N 0.7470(3) 0.61462(15) 0.24822(16) 0.0392(9) Uani 1 1 d .
N2 N 0.8229(4) 0.61038(19) 0.2252(2) 0.0619(13) Uani 1 1 d .
N3 N 0.8942(5) 0.6047(3) 0.2019(4) 0.140(3) Uani 1 1 d .
N4 N 0.8116(3) 0.68668(15) 0.35677(15) 0.0366(9) Uani 1 1 d .
N5 N 0.8991(3) 0.67967(18) 0.35465(18) 0.0542(12) Uani 1 1 d .
N6 N 0.9841(4) 0.6710(3) 0.3550(3) 0.113(3) Uani 1 1 d .
N7 N 0.7424(3) 0.72980(15) 0.22697(16) 0.0364(9) Uani 1 1 d .
N8 N 0.8279(3) 0.7335(2) 0.21763(19) 0.0600(14) Uani 1 1 d .
N9 N 0.9110(4) 0.7377(3) 0.2085(3) 0.125(3) Uani 1 1 d .
N10 N 0.6238(3) 0.61909(15) 0.33847(16) 0.0360(9) Uani 1 1 d .
N11 N 0.5464(3) 0.61684(17) 0.36115(18) 0.0486(11) Uani 1 1 d .
N12 N 0.4747(4) 0.6129(2) 0.3839(3) 0.100(2) Uani 1 1 d .
N13 N 0.5614(3) 0.68097(15) 0.21961(15) 0.0375(9) Uani 1 1 d .
N14 N 0.4733(3) 0.67318(18) 0.22333(18) 0.0523(12) Uani 1 1 d .
N15 N 0.3880(4) 0.6642(3) 0.2241(3) 0.102(2) Uani 1 1 d .
N16 N 0.6295(3) 0.73674(14) 0.34190(16) 0.0355(9) Uani 1 1 d .
N17 N 0.5443(3) 0.74363(16) 0.35272(18) 0.0461(10) Uani 1 1 d .
N18 N 0.4638(4) 0.7520(2) 0.3641(3) 0.0920(19) Uani 1 1 d .
N19 N 0.1718(5) 0.6804(3) 0.2964(3) 0.124(3) Uani 1 1 d D
H19A H 0.1140 0.6762 0.3146 0.149 Uiso 1 1 d R
Na1 Na 0.76405(14) 0.61793(7) 0.42864(8) 0.0456(5) Uani 1 1 d .
Na2 Na 0.68841(13) 0.80812(8) 0.27772(8) 0.0457(5) Uani 1 1 d .
Na3 Na 0.60774(15) 0.60451(8) 0.15840(8) 0.0522(5) Uani 1 1 d .
Ni1 Ni 0.68488(4) 0.67826(2) 0.28882(2) 0.03294(17) Uani 1 1 d .
Ni2 Ni 0.68590(5) 0.55675(3) 0.29706(3) 0.04389(19) Uani 1 1 d .
Ni3 Ni 0.75504(5) 0.74499(2) 0.40991(2) 0.03928(18) Uani 1 1 d .
Ni4 Ni 0.61702(5) 0.73200(3) 0.15852(2) 0.03995(19) Uani 1 1 d .
O1 O 0.8015(3) 0.55748(13) 0.36419(14) 0.0507(9) Uani 1 1 d .
O2 O 0.7620(3) 0.50293(14) 0.25386(16) 0.0628(11) Uani 1 1 d .
O3 O 0.9329(3) 0.57970(15) 0.45791(15) 0.0594(10) Uani 1 1 d .
O4 O 0.5685(3) 0.55127(13) 0.23033(14) 0.0513(9) Uani 1 1 d .
O5 O 0.6091(3) 0.50633(14) 0.34588(16) 0.0614(10) Uani 1 1 d .
O6 O 0.4390(3) 0.56600(16) 0.13522(17) 0.0677(11) Uani 1 1 d .
O7 O 0.6634(3) 0.67226(13) 0.11280(13) 0.0490(9) Uani 1 1 d .
O8 O 0.6888(3) 0.77693(15) 0.10056(15) 0.0597(10) Uani 1 1 d .
O9 O 0.7024(3) 0.58271(16) 0.07512(16) 0.0661(11) Uani 1 1 d .
O10 O 0.5673(2) 0.79233(13) 0.19992(13) 0.0468(9) Uani 1 1 d .
O11 O 0.4821(3) 0.73120(15) 0.10357(14) 0.0552(10) Uani 1 1 d .
O12 O 0.5354(3) 0.85930(14) 0.28302(15) 0.0575(10) Uani 1 1 d .
O13 O 0.8049(2) 0.79909(13) 0.35867(13) 0.0466(9) Uani 1 1 d .
O14 O 0.8889(3) 0.75035(14) 0.46616(14) 0.0555(10) Uani 1 1 d .
O15 O 0.8343(3) 0.86308(14) 0.27377(15) 0.0571(10) Uani 1 1 d .
O16 O 0.7058(2) 0.69086(12) 0.46259(12) 0.0422(8) Uani 1 1 d .
O17 O 0.6853(3) 0.79652(14) 0.46055(15) 0.0555(10) Uani 1 1 d .
O18 O 0.6543(3) 0.60603(14) 0.50762(14) 0.0546(9) Uani 1 1 d .

loop_
_atom_site_aniso_label
_atom_site_aniso_U_11
_atom_site_aniso_U_22
_atom_site_aniso_U_33
_atom_site_aniso_U_23
_atom_site_aniso_U_13
_atom_site_aniso_U_12
C1 0.054(3) 0.045(3) 0.048(3) 0.002(3) 0.012(3) 0.007(3)
C2 0.067(4) 0.057(4) 0.063(3) -0.010(3) 0.011(3) 0.013(3)
C3 0.078(5) 0.104(6) 0.084(4) -0.020(4) 0.018(4) 0.041(4)
C4 0.070(5) 0.115(7) 0.118(6) -0.025(5) 0.008(4) 0.043(5)
C5 0.060(4) 0.097(6) 0.085(4) -0.010(4) -0.002(3) 0.030(4)
C6 0.059(4) 0.061(4) 0.050(3) 0.003(3) 0.008(3) 0.013(3)
C7 0.074(4) 0.080(5) 0.068(4) -0.013(4) -0.011(3) 0.005(4)
C8 0.111(6) 0.099(6) 0.081(5) -0.032(4) -0.018(4) 0.023(5)
C9 0.090(5) 0.064(5) 0.081(4) -0.017(4) 0.020(4) 0.027(4)
C10 0.049(3) 0.037(3) 0.061(3) -0.009(3) 0.008(3) -0.007(2)
C11 0.064(4) 0.049(4) 0.072(4) -0.002(3) 0.021(3) -0.012(3)
C12 0.085(5) 0.086(6) 0.111(6) 0.025(5) 0.026(5) -0.029(4)
C13 0.077(5) 0.112(7) 0.143(7) 0.025(6) 0.005(5) -0.038(5)
C14 0.071(5) 0.091(6) 0.109(5) 0.006(5) -0.016(4) -0.023(4)
C15 0.060(4) 0.053(4) 0.069(4) -0.002(3) 0.005(3) -0.017(3)
C16 0.097(6) 0.129(8) 0.099(5) 0.019(5) -0.029(5) -0.038(5)
C17 0.171(9) 0.146(9) 0.084(5) 0.033(6) -0.042(6) -0.054(7)
C18 0.081(5) 0.050(4) 0.073(4) 0.009(3) 0.028(4) -0.016(3)
C19 0.033(3) 0.071(4) 0.031(2) -0.002(3) 0.004(2) 0.001(3)
C20 0.045(3) 0.080(5) 0.036(2) 0.000(3) 0.008(2) -0.005(3)
C21 0.056(4) 0.123(7) 0.059(3) 0.000(4) 0.025(3) -0.010(4)
C22 0.072(5) 0.145(8) 0.071(4) -0.009(5) 0.041(4) 0.004(5)
C23 0.063(4) 0.100(6) 0.071(4) -0.018(4) 0.018(3) 0.021(4)
C24 0.045(3) 0.071(4) 0.050(3) -0.009(3) 0.009(2) 0.011(3)
C25 0.116(6) 0.082(6) 0.104(5) -0.032(5) 0.022(5) 0.030(5)
C26 0.151(8) 0.069(6) 0.110(6) -0.009(5) 0.027(6) 0.000(5)
C27 0.070(4) 0.090(5) 0.043(3) 0.010(3) 0.010(3) -0.027(4)
C28 0.046(3) 0.051(4) 0.043(3) 0.011(3) 0.004(2) 0.008(3)
C29 0.045(3) 0.063(4) 0.046(3) 0.005(3) -0.003(2) 0.003(3)
C30 0.049(4) 0.077(5) 0.079(4) 0.004(4) -0.010(3) 0.010(3)
C31 0.051(4) 0.095(6) 0.113(5) -0.004(5) 0.012(4) 0.019(4)
C32 0.062(4) 0.068(5) 0.092(4) -0.014(4) 0.014(4) 0.015(3)
C33 0.059(4) 0.048(4) 0.051(3) 0.006(3) 0.011(3) 0.004(3)
C34 0.098(5) 0.057(4) 0.059(3) -0.010(3) 0.016(3) 0.000(4)
C35 0.160(8) 0.069(5) 0.065(4) -0.015(4) -0.013(5) 0.023(5)
C36 0.055(4) 0.078(5) 0.042(3) 0.005(3) -0.010(3) -0.005(3)
C37 0.049(3) 0.052(4) 0.045(3) 0.005(3) -0.004(2) -0.006(3)
C38 0.048(3) 0.068(4) 0.046(3) 0.004(3) -0.006(2) -0.019(3)
C39 0.069(4) 0.110(6) 0.070(4) 0.018(4) -0.022(3) -0.041(4)
C40 0.080(5) 0.107(6) 0.082(4) 0.009(4) -0.022(4) -0.045(4)
C41 0.071(4) 0.071(5) 0.076(4) 0.018(4) 0.000(3) -0.023(4)
C42 0.056(3) 0.054(4) 0.048(3) 0.010(3) -0.001(3) -0.008(3)
C43 0.089(5) 0.064(4) 0.055(3) 0.018(3) 0.008(3) -0.011(4)
C44 0.129(6) 0.074(5) 0.065(4) 0.029(4) -0.018(4) -0.025(5)
C45 0.053(3) 0.073(4) 0.047(3) 0.009(3) -0.011(3) -0.013(3)
C46 0.036(3) 0.058(4) 0.033(2) 0.003(2) 0.005(2) 0.003(2)
C47 0.046(3) 0.061(4) 0.044(3) -0.006(3) 0.009(2) 0.015(3)
C48 0.062(4) 0.081(5) 0.062(3) -0.006(3) 0.020(3) 0.026(3)
C49 0.070(4) 0.098(6) 0.072(4) -0.002(4) 0.039(3) 0.008(4)
C50 0.057(4) 0.083(5) 0.067(3) 0.019(4) 0.028(3) 0.006(3)
C51 0.039(3) 0.063(4) 0.048(3) 0.005(3) 0.007(2) 0.004(3)
C52 0.101(5) 0.058(5) 0.078(4) 0.012(4) 0.023(4) -0.009(4)
C53 0.131(6) 0.053(4) 0.085(4) 0.016(4) 0.019(4) -0.008(4)
C54 0.069(4) 0.059(4) 0.055(3) -0.008(3) 0.008(3) 0.021(3)
C55 0.211(8) 0.189(9) 0.209(8) -0.037(7) 0.068(7) 0.001(7)
C56 0.205(9) 0.207(9) 0.217(9) 0.016(8) 0.068(7) -0.007(8)
C57 0.160(8) 0.262(10) 0.236(9) -0.066(8) 0.050(7) -0.045(8)
C58 0.425(15) 0.368(12) 0.430(14) 0.014(9) 0.066(10) -0.005(10)
C59 0.169(8) 0.253(9) 0.169(7) 0.014(7) 0.033(7) 0.039(7)
C60 0.194(8) 0.287(10) 0.219(9) 0.027(8) 0.056(7) 0.018(7)
N1 0.034(2) 0.042(3) 0.044(2) -0.0035(19) 0.0150(18) 0.0029(18)
N2 0.053(3) 0.063(4) 0.073(3) -0.004(3) 0.024(3) 0.000(2)
N3 0.095(5) 0.148(8) 0.195(8) -0.013(6) 0.094(5) 0.003(5)
N4 0.027(2) 0.047(3) 0.0355(19) 0.0015(19) 0.0021(16) -0.0008(18)
N5 0.035(3) 0.077(4) 0.052(2) 0.005(2) 0.008(2) 0.001(2)
N6 0.036(3) 0.186(8) 0.121(5) 0.012(5) 0.025(3) 0.019(4)
N7 0.028(2) 0.043(3) 0.038(2) 0.0048(18) 0.0065(16) -0.0055(18)
N8 0.039(3) 0.082(4) 0.060(3) 0.030(3) 0.010(2) -0.006(2)
N9 0.045(4) 0.180(8) 0.156(6) 0.069(5) 0.035(4) -0.004(4)
N10 0.030(2) 0.040(3) 0.0393(19) 0.0067(18) 0.0102(17) 0.0015(18)
N11 0.041(3) 0.053(3) 0.055(2) 0.003(2) 0.016(2) 0.003(2)
N12 0.064(4) 0.122(6) 0.123(5) 0.014(4) 0.052(4) 0.007(3)
N13 0.027(2) 0.051(3) 0.0345(19) 0.0037(19) 0.0054(16) -0.0006(18)
N14 0.039(3) 0.075(4) 0.045(2) -0.001(2) 0.010(2) 0.002(2)
N15 0.041(3) 0.158(7) 0.112(4) 0.010(4) 0.027(3) -0.012(3)
N16 0.029(2) 0.041(3) 0.0368(19) 0.0001(18) 0.0050(16) -0.0018(18)
N17 0.039(3) 0.049(3) 0.052(2) -0.006(2) 0.010(2) 0.000(2)
N18 0.050(3) 0.115(6) 0.115(5) -0.020(4) 0.025(3) 0.008(3)
N19 0.088(5) 0.155(8) 0.130(6) 0.017(6) 0.019(4) -0.003(5)
Na1 0.0501(11) 0.0429(12) 0.0458(10) 0.0001(9) 0.0145(9) 0.0085(9)
Na2 0.0410(11) 0.0497(13) 0.0433(10) 0.0017(9) -0.0088(8) -0.0043(9)
Na3 0.0600(13) 0.0556(14) 0.0424(10) 0.0003(10) 0.0119(9) -0.0089(10)
Ni1 0.0273(3) 0.0400(4) 0.0320(3) 0.0011(3) 0.0056(2) -0.0007(3)
Ni2 0.0479(4) 0.0411(4) 0.0432(3) -0.0005(3) 0.0072(3) 0.0019(3)
Ni3 0.0406(4) 0.0437(4) 0.0331(3) 0.0020(3) 0.0023(3) -0.0034(3)
Ni4 0.0400(4) 0.0487(4) 0.0309(3) 0.0010(3) 0.0033(3) 0.0006(3)
O1 0.055(2) 0.049(2) 0.0484(19) -0.0052(17) 0.0071(16) 0.0183(18)
O2 0.078(3) 0.049(3) 0.061(2) -0.015(2) 0.004(2) 0.013(2)
O3 0.055(2) 0.065(3) 0.056(2) -0.004(2) -0.0013(18) 0.014(2)
O4 0.055(2) 0.050(2) 0.0491(19) -0.0003(17) 0.0052(16) -0.0123(18)
O5 0.088(3) 0.041(2) 0.058(2) 0.0063(19) 0.017(2) -0.008(2)
O6 0.064(3) 0.072(3) 0.063(2) 0.001(2) -0.010(2) -0.009(2)
O7 0.058(2) 0.055(2) 0.0364(16) -0.0030(16) 0.0147(16) -0.0070(18)
O8 0.075(3) 0.060(3) 0.0451(19) 0.0079(19) 0.0128(19) -0.011(2)
O9 0.074(3) 0.064(3) 0.063(2) -0.014(2) 0.017(2) 0.016(2)
O10 0.041(2) 0.055(2) 0.0415(17) -0.0093(17) -0.0060(15) 0.0071(17)
O11 0.052(2) 0.069(3) 0.0414(18) -0.0074(18) -0.0109(17) 0.008(2)
O12 0.063(2) 0.056(3) 0.053(2) -0.0126(19) 0.0041(18) 0.001(2)
O13 0.045(2) 0.049(2) 0.0424(17) 0.0104(17) -0.0097(15) -0.0125(17)
O14 0.059(2) 0.065(3) 0.0386(18) 0.0105(18) -0.0106(17) -0.012(2)
O15 0.062(2) 0.054(3) 0.054(2) 0.0169(19) -0.0026(18) -0.0122(19)
O16 0.053(2) 0.041(2) 0.0357(15) 0.0034(15) 0.0167(15) 0.0043(16)
O17 0.074(3) 0.046(2) 0.0465(19) -0.0049(18) 0.0067(19) 0.004(2)
O18 0.063(2) 0.051(2) 0.053(2) 0.0086(19) 0.0212(18) -0.0041(19)

loop_
_atom_type_symbol
_atom_type_description
_atom_type_scat_dispersion_real
_atom_type_scat_dispersion_imag
_atom_type_scat_source
C C 0.0033 0.0016 'International Tables Vol C Tables 4.2.6.8 and 6.1.1.4'
H H 0.0000 0.0000 'International Tables Vol C Tables 4.2.6.8 and 6.1.1.4'
N N 0.0061 0.0033 'International Tables Vol C Tables 4.2.6.8 and 6.1.1.4'
Na Na 0.0362 0.0249 'International Tables Vol C Tables 4.2.6.8 and 6.1.1.4'
Ni Ni 0.3393 1.1124 'International Tables Vol C Tables 4.2.6.8 and 6.1.1.4'
O O 0.0106 0.0060 'International Tables Vol C Tables 4.2.6.8 and 6.1.1.4'

loop_
_geom_angle_atom_site_label_1
_geom_angle_atom_site_label_2
_geom_angle_atom_site_label_3
_geom_angle
O1 C1 C2 125.1(5)
O1 C1 C6 118.8(5)
C2 C1 C6 116.1(5)
C1 C2 C3 121.0(6)
C1 C2 C9 121.5(5)
C3 C2 C9 117.5(6)
C4 C3 C2 121.7(6)
C4 C3 H3 119.2
C2 C3 H3 119.2
C3 C4 C5 119.0(6)
C3 C4 H4 120.5
C5 C4 H4 120.5
C6 C5 C4 120.9(6)
C6 C5 H5 119.6
C4 C5 H5 119.6
C5 C6 O3 124.8(5)
C5 C6 C1 121.2(6)
O3 C6 C1 114.0(5)
O3 C7 C8 107.5(5)
O3 C7 H7A 110.2
C8 C7 H7A 110.2
O3 C7 H7B 110.2
C8 C7 H7B 110.2
H7A C7 H7B 108.5
C7 C8 H8A 109.5
C7 C8 H8B 109.5
H8A C8 H8B 109.5
C7 C8 H8C 109.5
H8A C8 H8C 109.5
H8B C8 H8C 109.5
O2 C9 C2 130.0(6)
O2 C9 H9 115.0
C2 C9 H9 115.0
O4 C10 C15 118.7(5)
O4 C10 C11 123.2(5)
C15 C10 C11 118.1(5)
C10 C11 C18 122.4(5)
C10 C11 C12 119.4(6)
C18 C11 C12 118.2(6)
C13 C12 C11 122.3(7)
C13 C12 H12 118.8
C11 C12 H12 118.8
C12 C13 C14 118.2(7)
C12 C13 H13 120.9
C14 C13 H13 120.9
C15 C14 C13 122.2(7)
C15 C14 H14 118.9
C13 C14 H14 118.9
O6 C15 C14 125.6(6)
O6 C15 C10 114.6(5)
C14 C15 C10 119.8(6)
C17 C16 O6 109.3(6)
C17 C16 H16A 109.8
O6 C16 H16A 109.8
C17 C16 H16B 109.8
O6 C16 H16B 109.8
H16A C16 H16B 108.3
C16 C17 H17A 109.5
C16 C17 H17B 109.5
H17A C17 H17B 109.5
C16 C17 H17C 109.5
H17A C17 H17C 109.5
H17B C17 H17C 109.5
O5 C18 C11 129.8(6)
O5 C18 H18 115.1
C11 C18 H18 115.1
O7 C19 C20 123.5(5)
O7 C19 C24 119.9(5)
C20 C19 C24 116.5(5)
O7 C19 Na3 37.1(2)
C20 C19 Na3 160.5(4)
C24 C19 Na3 82.9(3)
C19 C20 C21 120.2(6)
C19 C20 C27 122.6(5)
C21 C20 C27 117.2(6)
C22 C21 C20 121.0(7)
C22 C21 H21 119.5
C20 C21 H21 119.5
C21 C22 C23 120.5(6)
C21 C22 H22 119.7
C23 C22 H22 119.7
C24 C23 C22 120.8(7)
C24 C23 H23 119.6
C22 C23 H23 119.6
C23 C24 O9 125.7(6)
C23 C24 C19 121.0(6)
O9 C24 C19 113.3(4)
O9 C25 C26 111.6(6)
O9 C25 H25A 109.3
C26 C25 H25A 109.3
O9 C25 H25B 109.3
C26 C25 H25B 109.3
H25A C25 H25B 108.0
C25 C26 H26A 109.5
C25 C26 H26B 109.5
H26A C26 H26B 109.5
C25 C26 H26C 109.5
H26A C26 H26C 109.5
H26B C26 H26C 109.5
O8 C27 C20 129.0(6)
O8 C27 H27 115.5
C20 C27 H27 115.5
O10 C28 C33 120.4(5)
O10 C28 C29 122.6(5)
C33 C28 C29 117.0(5)
O10 C28 Na2 37.9(2)
C33 C28 Na2 83.3(3)
C29 C28 Na2 158.5(4)
C30 C29 C36 117.9(5)
C30 C29 C28 119.2(5)
C36 C29 C28 122.8(5)
C31 C30 C29 121.1(6)
C31 C30 H30 119.4
C29 C30 H30 119.4
C30 C31 C32 119.7(6)
C30 C31 H31 120.2
C32 C31 H31 120.2
C33 C32 C31 120.8(6)
C33 C32 H32A 119.6
C31 C32 H32A 119.6
C32 C33 O12 124.3(5)
C32 C33 C28 122.2(5)
O12 C33 C28 113.5(5)
O12 C34 C35 107.9(5)
O12 C34 H34A 110.1
C35 C34 H34A 110.1
O12 C34 H34B 110.1
C35 C34 H34B 110.1
H34A C34 H34B 108.4
C34 C35 H35A 109.5
C34 C35 H35B 109.5
H35A C35 H35B 109.5
C34 C35 H35C 109.5
H35A C35 H35C 109.5
H35B C35 H35C 109.5
O11 C36 C29 128.7(5)
O11 C36 H36 115.7
C29 C36 H36 115.7
O13 C37 C42 119.6(4)
O13 C37 C38 123.9(5)
C42 C37 C38 116.5(5)
C45 C38 C39 118.0(5)
C45 C38 C37 122.9(5)
C39 C38 C37 119.1(5)
C40 C39 C38 121.1(6)
C40 C39 H39 119.4
C38 C39 H39 119.4
C39 C40 C41 121.3(6)
C39 C40 H40 119.3
C41 C40 H40 119.3
C42 C41 C40 119.6(6)
C42 C41 H41 120.2
C40 C41 H41 120.2
C41 C42 O15 125.2(5)
C41 C42 C37 122.1(5)
O15 C42 C37 112.6(4)
O15 C43 C44 106.8(5)
O15 C43 H43A 110.4
C44 C43 H43A 110.4
O15 C43 H43B 110.4
C44 C43 H43B 110.4
H43A C43 H43B 108.6
C43 C44 H44A 109.5
C43 C44 H44B 109.5
H44A C44 H44B 109.5
C43 C44 H44C 109.5
H44A C44 H44C 109.5
H44B C44 H44C 109.5
O14 C45 C38 127.9(5)
O14 C45 H45 116.0
C38 C45 H45 116.0
O16 C46 C47 124.9(5)
O16 C46 C51 118.2(5)
C47 C46 C51 116.9(5)
C46 C47 C48 120.2(6)
C46 C47 C54 121.6(5)
C48 C47 C54 118.2(5)
C49 C48 C47 120.8(6)
C49 C48 H48 119.6
C47 C48 H48 119.6
C48 C49 C50 120.5(6)
C48 C49 H49 119.8
C50 C49 H49 119.8
C49 C50 C51 120.8(6)
C49 C50 H50 119.6
C51 C50 H50 119.6
O18 C51 C50 125.3(5)
O18 C51 C46 113.9(4)
C50 C51 C46 120.8(6)
O18 C52 C53 109.8(5)
O18 C52 H52A 109.7
C53 C52 H52A 109.7
O18 C52 H52B 109.7
C53 C52 H52B 109.7
H52A C52 H52B 108.2
C52 C53 H53A 109.5
C52 C53 H53B 109.5
H53A C53 H53B 109.5
C52 C53 H53C 109.5
H53A C53 H53C 109.5
H53B C53 H53C 109.5
O17 C54 C47 129.3(5)
O17 C54 H54 115.3
C47 C54 H54 115.3
C56 C55 H55A 109.5
C56 C55 H55B 109.5
H55A C55 H55B 109.5
C56 C55 H55C 109.5
H55A C55 H55C 109.5
H55B C55 H55C 109.5
C55 C56 N19 115.1(12)
C55 C56 H56A 108.5
N19 C56 H56A 108.5
C55 C56 H56B 108.5
N19 C56 H56B 108.5
H56A C56 H56B 107.5
N19 C57 C58 102.4(8)
N19 C57 H57A 111.3
C58 C57 H57A 111.3
N19 C57 H57B 111.3
C58 C57 H57B 111.3
H57A C57 H57B 109.2
C57 C58 H58A 109.5
C57 C58 H58B 109.5
H58A C58 H58B 109.5
C57 C58 H58C 109.5
H58A C58 H58C 109.5
H58B C58 H58C 109.5
N19 C59 C60 124.8(10)
N19 C59 H59A 106.1
C60 C59 H59A 106.1
N19 C59 H59B 106.1
C60 C59 H59B 106.1
H59A C59 H59B 106.3
C59 C60 H60A 109.5
C59 C60 H60B 109.5
H60A C60 H60B 109.5
C59 C60 H60C 109.5
H60A C60 H60C 109.5
H60B C60 H60C 109.5
N2 N1 Ni2 123.2(4)
N2 N1 Ni1 130.2(4)
Ni2 N1 Ni1 100.39(15)
N2 N1 Na3 103.0(3)
Ni2 N1 Na3 92.20(15)
Ni1 N1 Na3 97.73(15)
N3 N2 N1 177.3(7)
N3 N2 Na3 123.2(6)
N1 N2 Na3 54.9(3)
N5 N4 Ni1 130.6(3)
N5 N4 Ni3 123.0(3)
Ni1 N4 Ni3 99.78(15)
N5 N4 Na1 102.9(3)
Ni1 N4 Na1 97.76(15)
Ni3 N4 Na1 93.11(13)
N6 N5 N4 176.4(6)
N6 N5 Na1 121.5(5)
N4 N5 Na1 55.0(3)
N8 N7 Ni4 124.2(3)
N8 N7 Ni1 125.7(3)
Ni4 N7 Ni1 99.81(15)
N8 N7 Na2 109.6(4)
Ni4 N7 Na2 93.35(14)
Ni1 N7 Na2 96.26(14)
N9 N8 N7 179.1(7)
N11 N10 Ni2 122.6(4)
N11 N10 Ni1 130.4(3)
Ni2 N10 Ni1 99.85(15)
N11 N10 Na1 104.5(3)
Ni2 N10 Na1 92.66(14)
Ni1 N10 Na1 97.33(14)
N12 N11 N10 177.0(6)
N14 N13 Ni1 128.6(3)
N14 N13 Ni4 124.8(3)
Ni1 N13 Ni4 100.98(16)
N14 N13 Na3 101.0(3)
Ni1 N13 Na3 98.35(15)
Ni4 N13 Na3 93.05(13)
N15 N14 N13 176.4(6)
N15 N14 Na3 120.5(5)
N13 N14 Na3 56.2(3)
N17 N16 Ni3 121.4(3)
N17 N16 Ni1 127.9(3)
Ni3 N16 Ni1 100.23(15)
N17 N16 Na2 110.6(3)
Ni3 N16 Na2 93.12(14)
Ni1 N16 Na2 95.40(14)
N18 N17 N16 177.3(6)
C59 N19 C56 108.5(9)
C59 N19 C57 125.6(9)
C56 N19 C57 106.4(9)
C59 N19 H19A 105.4
C56 N19 H19A 112.5
C57 N19 H19A 98.1
O1 Na1 O16 160.17(14)
O1 Na1 O18 124.00(15)
O16 Na1 O18 67.43(13)
O1 Na1 O3 67.20(13)
O16 Na1 O3 126.98(14)
O18 Na1 O3 110.73(14)
O1 Na1 N4 91.87(14)
O16 Na1 N4 72.82(13)
O18 Na1 N4 139.09(15)
O3 Na1 N4 100.46(14)
O1 Na1 N10 72.92(13)
O16 Na1 N10 90.29(13)
O18 Na1 N10 97.18(13)
O3 Na1 N10 139.44(14)
N4 Na1 N10 73.35(12)
O1 Na1 N5 82.05(14)
O16 Na1 N5 87.44(13)
O18 Na1 N5 153.93(15)
O3 Na1 N5 78.33(13)
N4 Na1 N5 22.18(11)
N10 Na1 N5 89.45(12)
O1 Na1 Ni2 34.64(9)
O16 Na1 Ni2 128.26(10)
O18 Na1 Ni2 114.12(11)
O3 Na1 Ni2 101.76(10)
N4 Na1 Ni2 83.30(9)
N10 Na1 Ni2 38.36(9)
N5 Na1 Ni2 86.46(9)
O1 Na1 Ni3 130.01(11)
O16 Na1 Ni3 34.38(8)
O18 Na1 Ni3 101.70(11)
O3 Na1 Ni3 117.35(11)
N4 Na1 Ni3 38.63(9)
N10 Na1 Ni3 83.19(10)
N5 Na1 Ni3 53.93(10)
Ni2 Na1 Ni3 111.72(5)
O1 Na1 Ni1 80.55(9)
O16 Na1 Ni1 79.66(9)
O18 Na1 Ni1 123.41(11)
O3 Na1 Ni1 125.82(10)
N4 Na1 Ni1 36.62(8)
N10 Na1 Ni1 36.72(9)
N5 Na1 Ni1 54.24(8)
Ni2 Na1 Ni1 55.79(3)
Ni3 Na1 Ni1 55.92(3)
O13 Na2 O10 162.87(16)
O13 Na2 O15 67.56(12)
O10 Na2 O15 125.60(14)
O13 Na2 O12 121.11(14)
O10 Na2 O12 67.87(12)
O15 Na2 O12 109.05(15)
O13 Na2 N7 93.69(14)
O10 Na2 N7 73.50(13)
O15 Na2 N7 102.67(14)
O12 Na2 N7 139.57(13)
O13 Na2 N16 72.49(12)
O10 Na2 N16 92.93(13)
O15 Na2 N16 139.81(13)
O12 Na2 N16 94.82(14)
N7 Na2 N16 75.40(13)
O13 Na2 C28 159.12(14)
O10 Na2 C28 20.63(13)
O15 Na2 C28 130.19(14)
O12 Na2 C28 47.82(13)
N7 Na2 C28 92.38(14)
N16 Na2 C28 89.81(13)
O13 Na2 Ni4 131.77(12)
O10 Na2 Ni4 34.88(9)
O15 Na2 Ni4 119.13(11)
O12 Na2 Ni4 102.34(9)
N7 Na2 Ni4 38.67(8)
N16 Na2 Ni4 84.86(10)
C28 Na2 Ni4 54.52(10)
O13 Na2 Ni3 34.06(9)
O10 Na2 Ni3 131.01(12)
O15 Na2 Ni3 101.59(9)
O12 Na2 Ni3 111.61(10)
N7 Na2 Ni3 85.07(9)
N16 Na2 Ni3 38.46(8)
C28 Na2 Ni3 127.09(11)
Ni4 Na2 Ni3 113.32(6)
O13 Na2 Ni1 81.35(10)
O10 Na2 Ni1 81.58(11)
O15 Na2 Ni1 128.42(11)
O12 Na2 Ni1 122.29(11)
N7 Na2 Ni1 37.75(9)
N16 Na2 Ni1 37.66(9)
C28 Na2 Ni1 91.42(11)
Ni4 Na2 Ni1 56.69(3)
Ni3 Na2 Ni1 56.63(3)
O7 Na3 O4 161.66(15)
O7 Na3 O9 67.95(14)
O4 Na3 O9 124.91(17)
O7 Na3 O6 125.55(15)
O4 Na3 O6 66.74(14)
O9 Na3 O6 106.05(15)
O7 Na3 N13 72.86(13)
O4 Na3 N13 92.33(14)
O9 Na3 N13 140.52(16)
O6 Na3 N13 100.24(14)
O7 Na3 N1 91.23(14)
O4 Na3 N1 73.66(13)
O9 Na3 N1 103.26(14)
O6 Na3 N1 139.47(15)
N13 Na3 N1 72.53(13)
O7 Na3 N14 88.02(14)
O4 Na3 N14 81.41(14)
O9 Na3 N14 153.09(15)
O6 Na3 N14 77.58(14)
N13 Na3 N14 22.77(11)
N1 Na3 N14 88.61(13)
O7 Na3 N2 80.88(14)
O4 Na3 N2 88.05(14)
O9 Na3 N2 81.24(14)
O6 Na3 N2 153.53(16)
N13 Na3 N2 88.19(13)
N1 Na3 N2 22.13(11)
N14 Na3 N2 107.63(13)
O7 Na3 C19 20.29(13)
O4 Na3 C19 164.67(15)
O9 Na3 C19 47.74(14)
O6 Na3 C19 126.26(14)
N13 Na3 C19 92.88(14)
N1 Na3 C19 94.21(13)
N14 Na3 C19 108.14(15)
N2 Na3 C19 77.72(13)
O7 Na3 Ni2 129.33(11)
O4 Na3 Ni2 35.41(9)
O9 Na3 Ni2 118.17(12)
O6 Na3 Ni2 102.04(11)
N13 Na3 Ni2 83.48(9)
N1 Na3 Ni2 38.40(9)
N14 Na3 Ni2 86.10(9)
N2 Na3 Ni2 53.67(10)
C19 Na3 Ni2 131.28(10)
O7 Na3 Ni4 34.75(9)
O4 Na3 Ni4 130.16(12)
O9 Na3 Ni4 102.69(12)
O6 Na3 Ni4 116.76(12)
N13 Na3 Ni4 38.23(9)
N1 Na3 Ni4 82.63(10)
N14 Na3 Ni4 54.37(10)
N2 Na3 Ni4 85.23(11)
C19 Na3 Ni4 54.97(11)
Ni2 Na3 Ni4 111.68(5)
O7 Na3 Ni1 80.79(9)
O4 Na3 Ni1 80.87(10)
O9 Na3 Ni1 129.02(12)
O6 Na3 Ni1 124.92(11)
N13 Na3 Ni1 36.04(8)
N1 Na3 Ni1 36.50(9)
N14 Na3 Ni1 53.64(9)
N2 Na3 Ni1 53.99(10)
C19 Na3 Ni1 95.02(10)
Ni2 Na3 Ni1 55.89(3)
Ni4 Na3 Ni1 55.79(3)
N13 Ni1 N1 91.37(15)
N13 Ni1 N4 171.86(16)
N1 Ni1 N4 94.18(15)
N13 Ni1 N16 95.15(14)
N1 Ni1 N16 171.59(14)
N4 Ni1 N16 79.92(14)
N13 Ni1 N10 95.32(14)
N1 Ni1 N10 79.25(15)
N4 Ni1 N10 91.56(14)
N16 Ni1 N10 94.83(14)
N13 Ni1 N7 79.32(14)
N1 Ni1 N7 93.49(15)
N4 Ni1 N7 94.39(14)
N16 Ni1 N7 92.93(15)
N10 Ni1 N7 170.94(14)
N13 Ni1 Na2 85.98(11)
N1 Ni1 Na2 139.18(11)
N4 Ni1 Na2 85.93(11)
N16 Ni1 Na2 46.95(10)
N10 Ni1 Na2 141.56(11)
N7 Ni1 Na2 45.99(11)
N13 Ni1 Na1 141.09(11)
N1 Ni1 Na1 85.22(10)
N4 Ni1 Na1 45.62(11)
N16 Ni1 Na1 86.38(10)
N10 Ni1 Na1 45.94(10)
N7 Ni1 Na1 139.53(10)
Na2 Ni1 Na1 120.69(4)
N13 Ni1 Na3 45.61(11)
N1 Ni1 Na3 45.77(10)
N4 Ni1 Na3 139.73(11)
N16 Ni1 Na3 140.34(10)
N10 Ni1 Na3 85.30(10)
N7 Ni1 Na3 85.74(10)
Na2 Ni1 Na3 120.05(4)
Na1 Ni1 Na3 119.24(5)
O1 Ni2 O4 176.35(15)
O1 Ni2 O2 88.83(14)
O4 Ni2 O2 89.12(15)
O1 Ni2 O5 89.81(15)
O4 Ni2 O5 87.34(15)
O2 Ni2 O5 94.81(16)
O1 Ni2 N1 93.99(15)
O4 Ni2 N1 89.11(14)
O2 Ni2 N1 92.15(16)
O5 Ni2 N1 172.13(16)
O1 Ni2 N10 88.37(13)
O4 Ni2 N10 94.05(14)
O2 Ni2 N10 171.93(15)
O5 Ni2 N10 92.75(15)
N1 Ni2 N10 80.50(14)
O1 Ni2 Na3 142.97(11)
O4 Ni2 Na3 39.90(10)
O2 Ni2 Na3 87.47(11)
O5 Ni2 Na3 127.21(12)
N1 Ni2 Na3 49.40(11)
N10 Ni2 Na3 90.20(10)
O1 Ni2 Na1 39.51(10)
O4 Ni2 Na1 142.63(11)
O2 Ni2 Na1 128.25(11)
O5 Ni2 Na1 89.08(11)
N1 Ni2 Na1 89.49(11)
N10 Ni2 Na1 48.98(10)
Na3 Ni2 Na1 129.07(5)
O13 Ni3 O16 179.23(13)
O13 Ni3 O14 88.69(13)
O16 Ni3 O14 90.67(13)
O13 Ni3 O17 91.34(15)
O16 Ni3 O17 88.26(14)
O14 Ni3 O17 91.79(15)
O13 Ni3 N16 87.33(13)
O16 Ni3 N16 93.36(14)
O14 Ni3 N16 171.88(15)
O17 Ni3 N16 95.38(14)
O13 Ni3 N4 93.18(15)
O16 Ni3 N4 87.28(13)
O14 Ni3 N4 93.10(14)
O17 Ni3 N4 173.42(15)
N16 Ni3 N4 80.07(14)
O13 Ni3 Na2 38.96(9)
O16 Ni3 Na2 141.71(9)
O14 Ni3 Na2 127.50(11)
O17 Ni3 Na2 92.85(10)
N16 Ni3 Na2 48.41(11)
N4 Ni3 Na2 87.68(10)
O13 Ni3 Na1 141.13(11)
O16 Ni3 Na1 39.26(9)
O14 Ni3 Na1 88.84(11)
O17 Ni3 Na1 127.51(11)
N16 Ni3 Na1 89.81(11)
N4 Ni3 Na1 48.27(10)
Na2 Ni3 Na1 126.69(5)
O10 Ni4 O7 177.15(12)
O10 Ni4 O11 88.36(14)
O7 Ni4 O11 89.26(14)
O10 Ni4 O8 90.88(15)
O7 Ni4 O8 87.72(14)
O11 Ni4 O8 93.86(15)
O10 Ni4 N13 93.97(15)
O7 Ni4 N13 87.67(14)
O11 Ni4 N13 91.78(15)
O8 Ni4 N13 172.67(15)
O10 Ni4 N7 88.00(14)
O7 Ni4 N7 94.58(14)
O11 Ni4 N7 170.65(14)
O8 Ni4 N7 94.81(14)
N13 Ni4 N7 79.88(14)
O10 Ni4 Na2 40.11(9)
O7 Ni4 Na2 142.39(10)
O11 Ni4 Na2 128.27(11)
O8 Ni4 Na2 91.67(11)
N13 Ni4 Na2 88.52(11)
N7 Ni4 Na2 47.97(11)
O10 Ni4 Na3 142.29(11)
O7 Ni4 Na3 39.10(9)
O11 Ni4 Na3 87.72(11)
O8 Ni4 Na3 126.81(12)
N13 Ni4 Na3 48.72(11)
N7 Ni4 Na3 89.89(11)
Na2 Ni4 Na3 127.47(5)
C1 O1 Ni2 128.9(3)
C1 O1 Na1 124.2(3)
Ni2 O1 Na1 105.85(15)
C9 O2 Ni2 125.2(4)
C6 O3 C7 116.8(4)
C6 O3 Na1 115.1(3)
C7 O3 Na1 126.3(3)
C10 O4 Ni2 130.0(3)
C10 O4 Na3 123.8(3)
Ni2 O4 Na3 104.70(15)
C18 O5 Ni2 125.6(4)
C15 O6 C16 117.7(5)
C15 O6 Na3 115.4(3)
C16 O6 Na3 125.4(4)
C19 O7 Ni4 130.9(4)
C19 O7 Na3 122.6(4)
Ni4 O7 Na3 106.15(14)
C27 O8 Ni4 125.9(4)
C24 O9 C25 120.9(5)
C24 O9 Na3 116.0(3)
C25 O9 Na3 123.2(4)
C28 O10 Ni4 129.1(3)
C28 O10 Na2 121.5(3)
Ni4 O10 Na2 105.01(14)
C36 O11 Ni4 125.7(3)
C33 O12 C34 116.9(4)
C33 O12 Na2 114.6(3)
C34 O12 Na2 124.8(3)
C37 O13 Ni3 129.6(3)
C37 O13 Na2 123.4(3)
Ni3 O13 Na2 106.98(14)
C45 O14 Ni3 127.0(3)
C42 O15 C43 116.2(4)
C42 O15 Na2 116.7(3)
C43 O15 Na2 126.8(3)
C46 O16 Ni3 129.4(3)
C46 O16 Na1 123.9(3)
Ni3 O16 Na1 106.36(13)
C54 O17 Ni3 126.0(4)
C51 O18 C52 118.3(4)
C51 O18 Na1 116.6(3)
C52 O18 Na1 125.1(4)

loop_
_geom_bond_atom_site_label_1
_geom_bond_atom_site_label_2
_geom_bond_distance
C1 O1 1.287(6)
C1 C2 1.405(7)
C1 C6 1.431(7)
C2 C3 1.405(8)
C2 C9 1.438(8)
C3 C4 1.343(9)
C3 H3 0.9300
C4 C5 1.402(9)
C4 H4 0.9300
C5 C6 1.375(7)
C5 H5 0.9300
C6 O3 1.376(6)
C7 O3 1.451(6)
C7 C8 1.478(8)
C7 H7A 0.9700
C7 H7B 0.9700
C8 H8A 0.9600
C8 H8B 0.9600
C8 H8C 0.9600
C9 O2 1.225(7)
C9 H9 0.9300
C10 O4 1.295(6)
C10 C15 1.393(7)
C10 C11 1.413(7)
C11 C18 1.420(8)
C11 C12 1.419(8)
C12 C13 1.317(9)
C12 H12 0.9300
C13 C14 1.409(10)
C13 H13 0.9300
C14 C15 1.376(8)
C14 H14 0.9300
C15 O6 1.367(6)
C16 C17 1.435(10)
C16 O6 1.463(7)
C16 H16A 0.9700
C16 H16B 0.9700
C17 H17A 0.9600
C17 H17B 0.9600
C17 H17C 0.9600
C18 O5 1.220(6)
C18 H18 0.9300
C19 O7 1.284(5)
C19 C20 1.405(7)
C19 C24 1.410(7)
C19 Na3 3.119(5)
C20 C21 1.423(7)
C20 C27 1.442(8)
C21 C22 1.311(9)
C21 H21 0.9300
C22 C23 1.383(9)
C22 H22 0.9300
C23 C24 1.372(7)
C23 H23 0.9300
C24 O9 1.379(7)
C25 O9 1.450(7)
C25 C26 1.473(9)
C25 H25A 0.9700
C25 H25B 0.9700
C26 H26A 0.9600
C26 H26B 0.9600
C26 H26C 0.9600
C27 O8 1.238(7)
C27 H27 0.9300
C28 O10 1.292(6)
C28 C33 1.418(7)
C28 C29 1.428(7)
C28 Na2 3.127(5)
C29 C30 1.420(7)
C29 C36 1.424(8)
C30 C31 1.361(8)
C30 H30 0.9300
C31 C32 1.400(8)
C31 H31 0.9300
C32 C33 1.351(7)
C32 H32A 0.9300
C33 O12 1.384(6)
C34 O12 1.421(6)
C34 C35 1.513(8)
C34 H34A 0.9700
C34 H34B 0.9700
C35 H35A 0.9600
C35 H35B 0.9600
C35 H35C 0.9600
C36 O11 1.232(6)
C36 H36 0.9300
C37 O13 1.293(6)
C37 C42 1.423(7)
C37 C38 1.434(7)
C38 C45 1.413(7)
C38 C39 1.413(7)
C39 C40 1.348(8)
C39 H39 0.9300
C40 C41 1.379(8)
C40 H40 0.9300
C41 C42 1.371(7)
C41 H41 0.9300
C42 O15 1.380(6)
C43 O15 1.443(6)
C43 C44 1.509(8)
C43 H43A 0.9700
C43 H43B 0.9700
C44 H44A 0.9600
C44 H44B 0.9600
C44 H44C 0.9600
C45 O14 1.239(6)
C45 H45 0.9300
C46 O16 1.282(5)
C46 C47 1.415(7)
C46 C51 1.428(7)
C47 C48 1.418(7)
C47 C54 1.430(8)
C48 C49 1.355(8)
C48 H48 0.9300
C49 C50 1.376(8)
C49 H49 0.9300
C50 C51 1.388(7)
C50 H50 0.9300
C51 O18 1.375(6)
C52 O18 1.424(6)
C52 C53 1.473(8)
C52 H52A 0.9700
C52 H52B 0.9700
C53 H53A 0.9600
C53 H53B 0.9600
C53 H53C 0.9600
C54 O17 1.233(6)
C54 H54 0.9300
C55 C56 1.430(15)
C55 H55A 0.9600
C55 H55B 0.9600
C55 H55C 0.9600
C56 N19 1.456(14)
C56 H56A 0.9700
C56 H56B 0.9700
C57 N19 1.516(8)
C57 C58 1.884(18)
C57 H57A 0.9700
C57 H57B 0.9700
C58 H58A 0.9600
C58 H58B 0.9600
C58 H58C 0.9600
C59 N19 1.433(11)
C59 C60 1.456(13)
C59 H59A 0.9700
C59 H59B 0.9700
C60 H60A 0.9600
C60 H60B 0.9600
C60 H60C 0.9600
N1 N2 1.180(5)
N1 Ni2 2.096(4)
N1 Ni1 2.127(4)
N1 Na3 2.563(4)
N2 N3 1.133(7)
N2 Na3 3.053(5)
N4 N5 1.176(5)
N4 Ni1 2.129(3)
N4 Ni3 2.134(4)
N4 Na1 2.551(4)
N5 N6 1.146(6)
N5 Na1 3.038(5)
N7 N8 1.175(5)
N7 Ni4 2.113(3)
N7 Ni1 2.138(4)
N7 Na2 2.512(4)
N8 N9 1.143(6)
N10 N11 1.190(5)
N10 Ni2 2.108(4)
N10 Ni1 2.132(4)
N10 Na1 2.563(4)
N11 N12 1.126(6)
N13 N14 1.192(5)
N13 Ni1 2.107(3)
N13 Ni4 2.108(4)
N13 Na3 2.560(4)
N14 N15 1.154(6)
N14 Na3 3.024(5)
N16 N17 1.191(5)
N16 Ni3 2.119(3)
N16 Ni1 2.130(4)
N16 Na2 2.548(4)
N17 N18 1.142(6)
N19 H19A 0.9104
Na1 O1 2.244(4)
Na1 O16 2.251(4)
Na1 O18 2.414(4)
Na1 O3 2.470(4)
Na1 Ni2 3.3931(19)
Na1 Ni3 3.414(2)
Na1 Ni1 3.5370(19)
Na2 O13 2.237(3)
Na2 O10 2.252(3)
Na2 O15 2.429(4)
Na2 O12 2.451(4)
Na2 Ni4 3.3756(19)
Na2 Ni3 3.4018(18)
Na2 Ni1 3.472(2)
Na3 O7 2.233(4)
Na3 O4 2.237(4)
Na3 O9 2.412(4)
Na3 O6 2.453(4)
Na3 Ni2 3.3727(19)
Na3 Ni4 3.401(2)
Na3 Ni1 3.544(2)
Ni2 O1 2.005(3)
Ni2 O4 2.020(3)
Ni2 O2 2.050(4)
Ni2 O5 2.061(4)
Ni3 O13 1.992(3)
Ni3 O16 2.009(3)
Ni3 O14 2.047(3)
Ni3 O17 2.055(4)
Ni4 O10 1.999(3)
Ni4 O7 2.019(3)
Ni4 O11 2.039(3)
Ni4 O8 2.062(4)

loop_
_geom_hbond_atom_site_label_D
_geom_hbond_atom_site_label_H
_geom_hbond_atom_site_label_A
_geom_hbond_distance_DH
_geom_hbond_distance_HA
_geom_hbond_distance_DA
_geom_hbond_angle_DHA
_geom_hbond_site_symmetry_A
N19 H19A N6 0.91 2.02 2.934(9) 176.8 1_455

loop_
_platon_squeeze_void_nr
_platon_squeeze_void_average_x
_platon_squeeze_void_average_y
_platon_squeeze_void_average_z
_platon_squeeze_void_volume
_platon_squeeze_void_count_electrons
1 0.000 0.500 1.000 246.4 5.6
2 0.199 0.101 0.968 23.8 0.9
3 0.301 0.601 0.532 23.8 0.5
4 0.500 1.000 0.500 246.3 5.6
5 0.699 0.399 0.468 23.8 0.6
6 0.801 0.899 0.032 23.8 0.2
